data_4078086
loop_
_publ_author_name
'Chen, Shu-Jian'
'Dougan, Brenda A.'
'Chen, Xue-Tai'
'Xue, Zi-Ling'

_publ_section_title
;
 Preparation of Zirconium Guanidinate Complexes from the Direct Insertion
 of a Carbodiimine and Aminolysis Using a Guanidine. Comparison of the
 Reactions
;
_journal_issue 8
_journal_name_full Organometallics
_journal_page_first 3443
_journal_paper_doi 10.1021/om300097a
_journal_volume 31
_journal_year 2012
_chemical_formula_moiety 'C28 H67 N5 Si4 Zr'
_chemical_formula_sum 'C28 H67 N5 Si4 Zr'
_chemical_formula_weight 677.45
_chemical_name_common 'Guanidinate TriTMSsilyl Zr'
_chemical_name_systematic
; 
 Guanidinate TriTMSsilyl Zr 
;
_space_group_IT_number 2
_symmetry_cell_setting triclinic
_symmetry_space_group_name_Hall '-P 1'
_symmetry_space_group_name_H-M 'P -1'
_atom_sites_solution_hydrogens geom
_atom_sites_solution_primary direct
_atom_sites_solution_secondary difmap
_audit_creation_method SHELXL-97
_cell_angle_alpha 96.198(15)
_cell_angle_beta 95.664(17)
_cell_angle_gamma 93.531(16)
_cell_formula_units_Z 2
_cell_length_a 9.635(7)
_cell_length_b 11.677(9)
_cell_length_c 17.915(13)
_cell_measurement_temperature 173(2)
_cell_measurement_theta_max 25
_cell_measurement_theta_min 1.15
_cell_volume 1989(3)
_computing_cell_refinement 'SMART, Bruker (2000)'
_computing_data_collection 'SMART, Bruker (2000)'
_computing_data_reduction 'XPREP, Bruker (2000)'
_computing_molecular_graphics 'SHELXTL, Bruker (2000)'
_computing_publication_material 'SHELXTL, Bruker (2000)'
_computing_structure_refinement 'SHELXL-97 (Sheldrick, 1997)'
_computing_structure_solution 'SHELXS-97 (Sheldrick, 1990)'
_diffrn_ambient_temperature 173(2)
_diffrn_measured_fraction_theta_full 0.991
_diffrn_measured_fraction_theta_max 0.991
_diffrn_radiation_monochromator graphite
_diffrn_radiation_source 'fine-focus sealed tube'
_diffrn_radiation_type MoK\a
_diffrn_radiation_wavelength 0.71073
_diffrn_reflns_av_R_equivalents 0.0340
_diffrn_reflns_av_sigmaI/netI 0.0364
_diffrn_reflns_limit_h_max 11
_diffrn_reflns_limit_h_min -11
_diffrn_reflns_limit_k_max 13
_diffrn_reflns_limit_k_min -13
_diffrn_reflns_limit_l_max 21
_diffrn_reflns_limit_l_min -21
_diffrn_reflns_number 17014
_diffrn_reflns_theta_full 25.00
_diffrn_reflns_theta_max 25.00
_diffrn_reflns_theta_min 1.15
_exptl_absorpt_coefficient_mu 0.420
_exptl_absorpt_correction_T_max 0.9208
_exptl_absorpt_correction_T_min 0.8501
_exptl_absorpt_process_details 'SADABS, Bruker (2000)'
_exptl_crystal_colour yellow
_exptl_crystal_density_diffrn 1.131
_exptl_crystal_density_method 'not measured'
_exptl_crystal_description fragment
_exptl_crystal_F_000 732
_exptl_crystal_size_max 0.40
_exptl_crystal_size_mid 0.40
_exptl_crystal_size_min 0.20
_refine_diff_density_max 0.637
_refine_diff_density_min -0.757
_refine_diff_density_rms 0.062
_refine_ls_extinction_method none
_refine_ls_goodness_of_fit_ref 1.139
_refine_ls_hydrogen_treatment mixed
_refine_ls_matrix_type full
_refine_ls_number_parameters 358
_refine_ls_number_reflns 6948
_refine_ls_number_restraints 0
_refine_ls_restrained_S_all 1.139
_refine_ls_R_factor_all 0.0312
_refine_ls_R_factor_gt 0.0293
_refine_ls_shift/su_max 0.001
_refine_ls_shift/su_mean 0.000
_refine_ls_structure_factor_coef Fsqd
_refine_ls_weighting_details 'calc w=1/[\s^2^(Fo^2^)+(0.0586P)^2^+0.4905P] where P=(Fo^2^+2Fc^2^)/3'
_refine_ls_weighting_scheme calc
_refine_ls_wR_factor_gt 0.0952
_refine_ls_wR_factor_ref 0.0979
_reflns_number_gt 6515
_reflns_number_total 6948
_reflns_threshold_expression >2sigma(I)
_cod_data_source_file om300097a_si_002.cif
_cod_data_source_block 5
_cod_depositor_comments
;
The following automatic conversions were performed:

'_symmetry_cell_setting' value 'Triclinic' changed to 'triclinic'
according to /home/saulius/struct/CIF-dictionaries/cif_core.dic
dictionary named 'cif_core.dic' version 2.4.1 from 2010-06-29.

Automatic conversion script
Id: cif_fix_values 1715 2011-07-08 13:25:40Z adriana 
;
_cod_original_sg_symbol_H-M P-1
_cod_database_code 4078086

loop_
_symmetry_equiv_pos_as_xyz
'x, y, z'
'-x, -y, -z'

loop_
_atom_site_label
_atom_site_type_symbol
_atom_site_fract_x
_atom_site_fract_y
_atom_site_fract_z
_atom_site_U_iso_or_equiv
_atom_site_adp_type
_atom_site_occupancy
_atom_site_symmetry_multiplicity
_atom_site_calc_flag
_atom_site_refinement_flags
Zr1 Zr 0.157327(16) 0.449789(13) 0.283530(9) 0.01940(8) Uani 1 1 d .
N1 N -0.01902(16) 0.53040(13) 0.30027(9) 0.0254(3) Uani 1 1 d .
N2 N 0.27412(17) 0.42025(13) 0.37820(9) 0.0256(3) Uani 1 1 d .
N3 N 0.27842(17) 0.61257(13) 0.26141(9) 0.0260(3) Uani 1 1 d .
N4 N 0.41623(18) 0.61897(14) 0.15676(10) 0.0292(4) Uani 1 1 d .
N5 N 0.27002(17) 0.45399(13) 0.17834(8) 0.0250(3) Uani 1 1 d .
Si1 Si 0.02027(5) 0.21722(4) 0.24715(3) 0.02275(13) Uani 1 1 d .
Si2 Si 0.12737(6) 0.04550(4) 0.20820(3) 0.02737(14) Uani 1 1 d .
Si3 Si -0.03663(6) 0.17303(5) 0.36763(3) 0.02942(14) Uani 1 1 d .
Si4 Si -0.20797(6) 0.20140(5) 0.18235(3) 0.03045(14) Uani 1 1 d .
C1 C 0.1173(3) 0.00514(19) 0.10239(12) 0.0403(5) Uani 1 1 d .
H1A H 0.1318 -0.0753 0.0919 0.061 Uiso 1 1 calc R
H1B H 0.1881 0.0505 0.0822 0.061 Uiso 1 1 calc R
H1C H 0.0268 0.0198 0.0794 0.061 Uiso 1 1 calc R
C2 C 0.3192(2) 0.05865(19) 0.24554(14) 0.0384(5) Uani 1 1 d .
H2A H 0.3599 -0.0126 0.2317 0.058 Uiso 1 1 calc R
H2B H 0.3284 0.0750 0.2995 0.058 Uiso 1 1 calc R
H2C H 0.3665 0.1202 0.2243 0.058 Uiso 1 1 calc R
C3 C 0.0475(3) -0.08892(18) 0.24223(13) 0.0388(5) Uani 1 1 d .
H3A H -0.0506 -0.0983 0.2252 0.058 Uiso 1 1 calc R
H3B H 0.0602 -0.0817 0.2964 0.058 Uiso 1 1 calc R
H3C H 0.0923 -0.1551 0.2224 0.058 Uiso 1 1 calc R
C4 C 0.1209(3) 0.1275(2) 0.42503(13) 0.0442(6) Uani 1 1 d .
H4A H 0.1979 0.1841 0.4259 0.066 Uiso 1 1 calc R
H4B H 0.1456 0.0541 0.4027 0.066 Uiso 1 1 calc R
H4C H 0.0994 0.1212 0.4757 0.066 Uiso 1 1 calc R
C5 C -0.1815(3) 0.0547(2) 0.36716(14) 0.0423(6) Uani 1 1 d .
H5A H -0.1615 -0.0127 0.3355 0.063 Uiso 1 1 calc R
H5B H -0.2690 0.0811 0.3480 0.063 Uiso 1 1 calc R
H5C H -0.1871 0.0358 0.4177 0.063 Uiso 1 1 calc R
C6 C -0.0959(3) 0.3012(2) 0.42734(13) 0.0400(5) Uani 1 1 d .
H6A H -0.1200 0.2778 0.4745 0.060 Uiso 1 1 calc R
H6B H -0.1761 0.3294 0.4010 0.060 Uiso 1 1 calc R
H6C H -0.0215 0.3612 0.4368 0.060 Uiso 1 1 calc R
C7 C -0.2919(3) 0.0485(2) 0.15893(16) 0.0509(6) Uani 1 1 d .
H7A H -0.3864 0.0509 0.1368 0.076 Uiso 1 1 calc R
H7B H -0.2919 0.0116 0.2043 0.076 Uiso 1 1 calc R
H7C H -0.2398 0.0056 0.1239 0.076 Uiso 1 1 calc R
C8 C -0.3252(2) 0.2856(2) 0.24391(13) 0.0381(5) Uani 1 1 d .
H8A H -0.2823 0.3619 0.2596 0.057 Uiso 1 1 calc R
H8B H -0.3383 0.2468 0.2876 0.057 Uiso 1 1 calc R
H8C H -0.4142 0.2906 0.2157 0.057 Uiso 1 1 calc R
C9 C -0.2254(2) 0.2634(3) 0.08897(13) 0.0480(6) Uani 1 1 d .
H9A H -0.1693 0.2232 0.0548 0.072 Uiso 1 1 calc R
H9B H -0.1942 0.3439 0.0967 0.072 Uiso 1 1 calc R
H9C H -0.3215 0.2547 0.0679 0.072 Uiso 1 1 calc R
C10 C -0.0881(2) 0.5820(2) 0.36303(13) 0.0400(5) Uani 1 1 d .
H10A H -0.0823 0.6645 0.3635 0.060 Uiso 1 1 calc R
H10B H -0.0430 0.5623 0.4097 0.060 Uiso 1 1 calc R
H10C H -0.1845 0.5533 0.3573 0.060 Uiso 1 1 calc R
C11 C -0.0769(2) 0.5653(2) 0.22826(13) 0.0404(5) Uani 1 1 d .
H11A H -0.1734 0.5372 0.2180 0.061 Uiso 1 1 calc R
H11B H -0.0256 0.5336 0.1886 0.061 Uiso 1 1 calc R
H11C H -0.0697 0.6481 0.2310 0.061 Uiso 1 1 calc R
C12 C 0.2721(2) 0.45306(19) 0.45895(11) 0.0334(5) Uani 1 1 d .
H12A H 0.2696 0.3849 0.4845 0.050 Uiso 1 1 calc R
H12B H 0.1907 0.4942 0.4673 0.050 Uiso 1 1 calc R
H12C H 0.3546 0.5017 0.4782 0.050 Uiso 1 1 calc R
C13 C 0.3997(2) 0.36093(19) 0.36153(12) 0.0349(5) Uani 1 1 d .
H13A H 0.4816 0.4105 0.3804 0.052 Uiso 1 1 calc R
H13B H 0.3982 0.3424 0.3079 0.052 Uiso 1 1 calc R
H13C H 0.4011 0.2911 0.3853 0.052 Uiso 1 1 calc R
C14 C 0.3568(2) 0.71011(16) 0.31080(11) 0.0270(4) Uani 1 1 d .
H14 H 0.3650 0.7759 0.2814 0.032 Uiso 1 1 calc R
C15 C 0.2747(2) 0.74495(18) 0.37707(11) 0.0323(4) Uani 1 1 d .
H15A H 0.2627 0.6800 0.4059 0.039 Uiso 1 1 calc R
H15B H 0.1826 0.7651 0.3581 0.039 Uiso 1 1 calc R
C16 C 0.3505(3) 0.84862(19) 0.42896(13) 0.0402(5) Uani 1 1 d .
H16A H 0.3544 0.9157 0.4015 0.048 Uiso 1 1 calc R
H16B H 0.2984 0.8665 0.4719 0.048 Uiso 1 1 calc R
C17 C 0.4993(3) 0.8222(2) 0.45707(14) 0.0479(6) Uani 1 1 d .
H17A H 0.5470 0.8906 0.4865 0.057 Uiso 1 1 calc R
H17B H 0.4949 0.7613 0.4897 0.057 Uiso 1 1 calc R
C18 C 0.5817(3) 0.7849(2) 0.39173(15) 0.0476(6) Uani 1 1 d .
H18A H 0.6727 0.7633 0.4114 0.057 Uiso 1 1 calc R
H18B H 0.5964 0.8493 0.3627 0.057 Uiso 1 1 calc R
C19 C 0.5049(2) 0.68203(18) 0.33956(13) 0.0362(5) Uani 1 1 d .
H19A H 0.5574 0.6634 0.2969 0.043 Uiso 1 1 calc R
H19B H 0.4992 0.6150 0.3670 0.043 Uiso 1 1 calc R
C20 C 0.32446(19) 0.56333(16) 0.19848(11) 0.0241(4) Uani 1 1 d .
C21 C 0.4077(3) 0.73968(19) 0.14536(13) 0.0416(5) Uani 1 1 d .
H21A H 0.3212 0.7657 0.1608 0.062 Uiso 1 1 calc R
H21B H 0.4115 0.7482 0.0929 0.062 Uiso 1 1 calc R
H21C H 0.4846 0.7849 0.1748 0.062 Uiso 1 1 calc R
C22 C 0.5351(2) 0.56200(19) 0.12927(13) 0.0366(5) Uani 1 1 d .
H22A H 0.5391 0.4877 0.1474 0.055 Uiso 1 1 calc R
H22B H 0.6199 0.6084 0.1473 0.055 Uiso 1 1 calc R
H22C H 0.5244 0.5524 0.0751 0.055 Uiso 1 1 calc R
C23 C 0.2620(2) 0.40218(16) 0.09883(10) 0.0245(4) Uani 1 1 d .
H23 H 0.3178 0.4536 0.0717 0.029 Uiso 1 1 calc R
C24 C 0.3219(2) 0.28475(18) 0.09164(11) 0.0316(4) Uani 1 1 d .
H24A H 0.2686 0.2324 0.1184 0.038 Uiso 1 1 calc R
H24B H 0.4178 0.2922 0.1149 0.038 Uiso 1 1 calc R
C25 C 0.3181(3) 0.2338(2) 0.00859(13) 0.0433(6) Uani 1 1 d .
H25A H 0.3823 0.2803 -0.0163 0.052 Uiso 1 1 calc R
H25B H 0.3495 0.1563 0.0065 0.052 Uiso 1 1 calc R
C26 C 0.1726(3) 0.2294(2) -0.03349(13) 0.0482(6) Uani 1 1 d .
H26A H 0.1129 0.1709 -0.0153 0.058 Uiso 1 1 calc R
H26B H 0.1780 0.2073 -0.0868 0.058 Uiso 1 1 calc R
C27 C 0.1075(3) 0.3453(2) -0.02331(12) 0.0446(6) Uani 1 1 d .
H27A H 0.0112 0.3361 -0.0460 0.053 Uiso 1 1 calc R
H27B H 0.1578 0.4008 -0.0492 0.053 Uiso 1 1 calc R
C28 C 0.1116(2) 0.3919(2) 0.06087(12) 0.0390(5) Uani 1 1 d .
H28A H 0.0736 0.4670 0.0654 0.047 Uiso 1 1 calc R
H28B H 0.0542 0.3401 0.0860 0.047 Uiso 1 1 calc R

loop_
_atom_site_aniso_label
_atom_site_aniso_U_11
_atom_site_aniso_U_22
_atom_site_aniso_U_33
_atom_site_aniso_U_23
_atom_site_aniso_U_13
_atom_site_aniso_U_12
Zr1 0.01977(12) 0.02208(12) 0.01612(12) 0.00065(8) 0.00382(8) -0.00072(8)
N1 0.0232(8) 0.0271(8) 0.0264(8) 0.0025(6) 0.0045(7) 0.0030(6)
N2 0.0288(8) 0.0276(8) 0.0195(8) 0.0012(6) 0.0016(7) 0.0004(7)
N3 0.0289(8) 0.0259(8) 0.0221(8) -0.0013(6) 0.0069(7) -0.0061(7)
N4 0.0328(9) 0.0262(8) 0.0306(9) 0.0041(7) 0.0141(8) -0.0017(7)
N5 0.0303(8) 0.0266(8) 0.0176(8) 0.0002(6) 0.0063(7) -0.0040(7)
Si1 0.0231(3) 0.0228(3) 0.0218(3) 0.0000(2) 0.0047(2) -0.0015(2)
Si2 0.0316(3) 0.0225(3) 0.0281(3) 0.0007(2) 0.0072(2) 0.0002(2)
Si3 0.0351(3) 0.0292(3) 0.0246(3) 0.0026(2) 0.0097(2) -0.0027(2)
Si4 0.0234(3) 0.0366(3) 0.0292(3) -0.0031(2) 0.0028(2) -0.0032(2)
C1 0.0540(14) 0.0329(11) 0.0328(11) -0.0038(9) 0.0113(11) -0.0045(10)
C2 0.0365(11) 0.0321(11) 0.0471(13) 0.0039(9) 0.0054(10) 0.0066(9)
C3 0.0480(13) 0.0260(10) 0.0435(13) 0.0038(9) 0.0121(11) -0.0001(9)
C4 0.0541(15) 0.0474(14) 0.0315(12) 0.0095(10) 0.0021(11) 0.0020(11)
C5 0.0498(14) 0.0378(12) 0.0403(13) 0.0029(10) 0.0197(11) -0.0097(10)
C6 0.0473(13) 0.0402(12) 0.0328(12) -0.0022(9) 0.0157(10) -0.0014(10)
C7 0.0403(13) 0.0475(14) 0.0582(16) -0.0128(12) 0.0019(12) -0.0119(11)
C8 0.0264(10) 0.0474(13) 0.0402(12) 0.0018(10) 0.0044(9) 0.0041(9)
C9 0.0301(12) 0.0782(18) 0.0342(12) 0.0088(12) -0.0023(10) -0.0013(11)
C10 0.0390(12) 0.0414(12) 0.0415(13) -0.0003(10) 0.0158(10) 0.0081(10)
C11 0.0405(12) 0.0426(12) 0.0392(12) 0.0096(10) 0.0023(10) 0.0059(10)
C12 0.0374(11) 0.0396(11) 0.0220(10) 0.0009(8) -0.0009(9) 0.0038(9)
C13 0.0359(11) 0.0371(11) 0.0319(11) 0.0020(9) 0.0044(9) 0.0069(9)
C14 0.0322(10) 0.0228(9) 0.0246(10) -0.0005(7) 0.0043(8) -0.0056(8)
C15 0.0401(11) 0.0312(10) 0.0245(10) -0.0018(8) 0.0060(9) -0.0003(9)
C16 0.0581(15) 0.0300(11) 0.0305(11) -0.0054(9) 0.0051(11) 0.0020(10)
C17 0.0625(16) 0.0359(12) 0.0382(13) -0.0066(10) -0.0151(12) -0.0008(11)
C18 0.0420(13) 0.0390(13) 0.0556(15) -0.0062(11) -0.0068(12) -0.0058(10)
C19 0.0318(11) 0.0331(11) 0.0406(12) -0.0044(9) -0.0008(10) 0.0006(9)
C20 0.0236(9) 0.0280(9) 0.0213(9) 0.0044(7) 0.0036(8) 0.0004(7)
C21 0.0572(14) 0.0342(11) 0.0388(12) 0.0128(9) 0.0218(11) 0.0038(10)
C22 0.0308(11) 0.0378(12) 0.0427(12) 0.0056(9) 0.0124(10) -0.0014(9)
C23 0.0284(10) 0.0285(10) 0.0168(9) 0.0016(7) 0.0059(8) -0.0011(8)
C24 0.0357(11) 0.0334(11) 0.0257(10) 0.0012(8) 0.0038(9) 0.0051(9)
C25 0.0647(16) 0.0356(12) 0.0310(12) -0.0037(9) 0.0173(11) 0.0085(11)
C26 0.0765(18) 0.0418(13) 0.0223(11) -0.0039(9) -0.0008(11) -0.0040(12)
C27 0.0525(14) 0.0535(14) 0.0242(11) -0.0009(10) -0.0062(10) 0.0015(11)
C28 0.0377(12) 0.0527(14) 0.0256(11) -0.0006(10) 0.0005(9) 0.0080(10)

loop_
_atom_type_symbol
_atom_type_description
_atom_type_scat_dispersion_real
_atom_type_scat_dispersion_imag
_atom_type_scat_source
C C 0.0033 0.0016 'International Tables Vol C Tables 4.2.6.8 and 6.1.1.4'
H H 0.0000 0.0000 'International Tables Vol C Tables 4.2.6.8 and 6.1.1.4'
N N 0.0061 0.0033 'International Tables Vol C Tables 4.2.6.8 and 6.1.1.4'
Si Si 0.0817 0.0704 'International Tables Vol C Tables 4.2.6.8 and 6.1.1.4'
Zr Zr -2.9673 0.5597 'International Tables Vol C Tables 4.2.6.8 and 6.1.1.4'

loop_
_geom_angle_atom_site_label_1
_geom_angle_atom_site_label_2
_geom_angle_atom_site_label_3
_geom_angle
N2 Zr1 N1 115.24(7)
N2 Zr1 N3 98.02(7)
N1 Zr1 N3 93.80(8)
N2 Zr1 N5 116.26(8)
N1 Zr1 N5 124.16(7)
N3 Zr1 N5 59.23(6)
N2 Zr1 Si1 97.10(6)
N1 Zr1 Si1 96.12(7)
N3 Zr1 Si1 156.30(5)
N5 Zr1 Si1 97.61(5)
C10 N1 C11 111.59(18)
C10 N1 Zr1 138.59(14)
C11 N1 Zr1 108.46(13)
C12 N2 C13 112.01(16)
C12 N2 Zr1 135.58(14)
C13 N2 Zr1 112.08(13)
C20 N3 C14 123.12(16)
C20 N3 Zr1 94.07(12)
C14 N3 Zr1 133.84(12)
C20 N4 C21 121.79(17)
C20 N4 C22 121.11(17)
C21 N4 C22 116.78(17)
C20 N5 C23 120.27(15)
C20 N5 Zr1 93.42(11)
C23 N5 Zr1 141.71(12)
Si4 Si1 Si3 99.15(5)
Si4 Si1 Si2 106.97(4)
Si3 Si1 Si2 99.16(4)
Si4 Si1 Zr1 116.88(3)
Si3 Si1 Zr1 101.84(4)
Si2 Si1 Zr1 126.87(5)
C3 Si2 C1 102.91(11)
C3 Si2 C2 106.66(11)
C1 Si2 C2 106.99(11)
C3 Si2 Si1 113.98(9)
C1 Si2 Si1 115.28(8)
C2 Si2 Si1 110.34(8)
C4 Si3 C6 105.05(12)
C4 Si3 C5 106.42(12)
C6 Si3 C5 104.35(11)
C4 Si3 Si1 110.97(9)
C6 Si3 Si1 113.14(8)
C5 Si3 Si1 116.05(8)
C9 Si4 C8 105.51(12)
C9 Si4 C7 103.99(13)
C8 Si4 C7 107.44(12)
C9 Si4 Si1 115.79(8)
C8 Si4 Si1 108.08(9)
C7 Si4 Si1 115.34(9)
N3 C14 C15 109.35(16)
N3 C14 C19 112.77(17)
C15 C14 C19 110.25(18)
C14 C15 C16 111.19(18)
C17 C16 C15 111.00(19)
C18 C17 C16 111.4(2)
C17 C18 C19 111.5(2)
C14 C19 C18 111.06(18)
N3 C20 N5 113.00(16)
N3 C20 N4 124.01(17)
N5 C20 N4 122.97(17)
N5 C23 C24 112.09(16)
N5 C23 C28 111.41(16)
C24 C23 C28 109.71(17)
C23 C24 C25 111.62(17)
C26 C25 C24 112.3(2)
C25 C26 C27 112.22(19)
C26 C27 C28 111.56(19)
C23 C28 C27 110.34(19)

loop_
_geom_bond_atom_site_label_1
_geom_bond_atom_site_label_2
_geom_bond_distance
Zr1 N2 2.0147(19)
Zr1 N1 2.025(2)
Zr1 N3 2.2610(19)
Zr1 N5 2.269(2)
Zr1 Si1 2.9240(19)
N1 C10 1.457(3)
N1 C11 1.463(3)
N2 C12 1.458(3)
N2 C13 1.470(3)
N3 C20 1.337(3)
N3 C14 1.482(2)
N4 C20 1.388(2)
N4 C21 1.452(3)
N4 C22 1.460(3)
N5 C20 1.348(3)
N5 C23 1.479(2)
Si1 Si4 2.3701(17)
Si1 Si3 2.3799(17)
Si1 Si2 2.3806(15)
Si2 C3 1.892(2)
Si2 C1 1.895(3)
Si2 C2 1.893(3)
Si3 C4 1.885(3)
Si3 C6 1.894(2)
Si3 C5 1.902(2)
Si4 C9 1.890(3)
Si4 C8 1.899(2)
Si4 C7 1.900(3)
C14 C15 1.524(3)
C14 C19 1.535(3)
C15 C16 1.542(3)
C16 C17 1.533(4)
C17 C18 1.519(4)
C18 C19 1.542(3)
C23 C24 1.518(3)
C23 C28 1.531(3)
C24 C25 1.538(3)
C25 C26 1.520(4)
C26 C27 1.527(4)
C27 C28 1.543(3)
